data_1514365
loop_
_publ_author_name
'Du, Feng-Yu'
'Zhang, Peng'
'Li, Xiao-Ming'
'Li, Chun-Shun'
'Cui, Chuan-Ming'
'Wang, Bin-Gui'

_publ_section_title
;
 Cyclohexadepsipeptides of the Isaridin Class from the Marine-Derived
 Fungus Beauveria felina EN-135.
;
_journal_issue 5
_journal_name_full 'Journal of natural products'
_journal_page_first 1164
_journal_paper_doi 10.1021/np4011037
_journal_volume 77
_journal_year 2014
_chemical_formula_sum 'C35 H55 N5 O8'
_chemical_formula_weight 673.84
_chemical_name_systematic
; 
 ? 
;
_space_group_IT_number 19
_symmetry_cell_setting orthorhombic
_symmetry_space_group_name_Hall 'P 2ac 2ab'
_symmetry_space_group_name_H-M 'P 21 21 21'
_atom_sites_solution_hydrogens geom
_atom_sites_solution_primary direct
_atom_sites_solution_secondary difmap
_audit_creation_method SHELXL-97
_cell_angle_alpha 90.00
_cell_angle_beta 90.00
_cell_angle_gamma 90.00
_cell_formula_units_Z 4
_cell_length_a 9.3052(6)
_cell_length_b 17.0969(11)
_cell_length_c 23.5305(15)
_cell_measurement_reflns_used 922
_cell_measurement_temperature 293(2)
_cell_measurement_theta_max 70.7228
_cell_measurement_theta_min 2.5823
_cell_volume 3743.5(4)
_computing_cell_refinement 'Bruker FRAMBO'
_computing_data_collection 'Bruker FRAMBO'
_computing_data_reduction 'Bruker SAINT'
_computing_molecular_graphics 'Bruker SHELXTL'
_computing_publication_material 'Bruker SHELXTL'
_computing_structure_refinement 'SHELXL-97 (Sheldrick, 1997)'
_computing_structure_solution 'SHELXS-97 (Sheldrick, 1990)'
_diffrn_ambient_temperature 293(2)
_diffrn_measured_fraction_theta_full 1.000
_diffrn_measured_fraction_theta_max 1.000
_diffrn_measurement_device_type 'CCD area detector'
_diffrn_measurement_method 'phi and omega scans'
_diffrn_radiation_monochromator graphite
_diffrn_radiation_source 'fine-focus sealed tube'
_diffrn_radiation_type CuK\a
_diffrn_radiation_wavelength 1.54178
_diffrn_reflns_av_R_equivalents 0.0440
_diffrn_reflns_av_sigmaI/netI 0.0912
_diffrn_reflns_limit_h_max 10
_diffrn_reflns_limit_h_min -11
_diffrn_reflns_limit_k_max 20
_diffrn_reflns_limit_k_min -17
_diffrn_reflns_limit_l_max 13
_diffrn_reflns_limit_l_min -27
_diffrn_reflns_number 7977
_diffrn_reflns_theta_full 66.02
_diffrn_reflns_theta_max 66.02
_diffrn_reflns_theta_min 3.20
_exptl_absorpt_coefficient_mu 0.692
_exptl_absorpt_correction_T_max 0.9596
_exptl_absorpt_correction_T_min 0.9033
_exptl_absorpt_correction_type multi-scan
_exptl_absorpt_process_details sadabs
_exptl_crystal_density_diffrn 1.196
_exptl_crystal_density_method 'not measured'
_exptl_crystal_F_000 1456
_exptl_crystal_size_max 0.15
_exptl_crystal_size_mid 0.09
_exptl_crystal_size_min 0.06
_refine_diff_density_max 0.744
_refine_diff_density_min -0.176
_refine_diff_density_rms 0.048
_refine_ls_abs_structure_details 'Flack H D (1983), Acta Cryst. A39, 876-881'
_refine_ls_abs_structure_Flack 0.1(5)
_refine_ls_extinction_method none
_refine_ls_goodness_of_fit_ref 1.007
_refine_ls_hydrogen_treatment mixed
_refine_ls_matrix_type full
_refine_ls_number_parameters 440
_refine_ls_number_reflns 5527
_refine_ls_number_restraints 0
_refine_ls_restrained_S_all 1.007
_refine_ls_R_factor_all 0.1172
_refine_ls_R_factor_gt 0.0690
_refine_ls_shift/su_max 0.000
_refine_ls_shift/su_mean 0.000
_refine_ls_structure_factor_coef Fsqd
_refine_ls_weighting_details 'calc w=1/[\s^2^(Fo^2^)+(0.0732P)^2^+0.0000P] where P=(Fo^2^+2Fc^2^)/3'
_refine_ls_weighting_scheme calc
_refine_ls_wR_factor_gt 0.1566
_refine_ls_wR_factor_ref 0.1950
_reflns_number_gt 3277
_reflns_number_total 5527
_reflns_threshold_expression >2sigma(I)
_cod_data_source_file np4011037_si_004.cif
_cod_data_source_block 130806c
_cod_depositor_comments
;
The following automatic conversions were performed:

'_symmetry_cell_setting' value 'Orthorhombic' changed to
'orthorhombic' according to
/usr/data/users/saulius/crontab/automatic-downloads/rss-feeds/ACS/lib/dictionaries/cif_core.dic
dictionary named 'cif_core.dic' version 2.4.2 from 2011-04-26.

Automatic conversion script
Id: cif_fix_values 2281 2013-09-26 08:29:07Z andrius 

 Adding full bibliography for 1514363--1514365.cif.
;
_cod_original_sg_symbol_H-M P2(1)2(1)2(1)
_cod_database_code 1514365

loop_
_symmetry_equiv_pos_as_xyz
'x, y, z'
'-x+1/2, -y, z+1/2'
'-x, y+1/2, -z+1/2'
'x+1/2, -y+1/2, -z'

loop_
_atom_site_label
_atom_site_type_symbol
_atom_site_fract_x
_atom_site_fract_y
_atom_site_fract_z
_atom_site_U_iso_or_equiv
_atom_site_adp_type
_atom_site_occupancy
_atom_site_symmetry_multiplicity
_atom_site_calc_flag
_atom_site_refinement_flags
N1 N 0.1586(5) 0.1436(3) 0.64745(19) 0.0506(11) Uani 1 1 d .
N2 N 0.5955(5) 0.2907(3) 0.6121(2) 0.0580(12) Uani 1 1 d .
H2 H 0.5244 0.3190 0.6010 0.070 Uiso 1 1 calc R
N3 N 0.4503(5) 0.4010(2) 0.67785(18) 0.0485(11) Uani 1 1 d .
H3 H 0.3769 0.3779 0.6632 0.058 Uiso 1 1 calc R
N4 N 0.2057(5) 0.5084(3) 0.69699(19) 0.0524(11) Uani 1 1 d .
N5 N 0.0204(5) 0.3407(3) 0.6549(2) 0.0542(12) Uani 1 1 d .
H5 H -0.0639 0.3290 0.6672 0.065 Uiso 1 1 calc R
O1 O 0.2412(4) 0.2969(2) 0.63534(19) 0.0615(11) Uani 1 1 d .
O2 O 0.0432(5) 0.1620(2) 0.56526(17) 0.0634(11) Uani 1 1 d .
O3 O 0.3854(4) 0.0801(2) 0.57799(17) 0.0574(10) Uani 1 1 d .
O4 O 0.3835(5) 0.1934(3) 0.5300(2) 0.0770(13) Uani 1 1 d .
O5 O 0.7455(4) 0.2621(3) 0.68347(19) 0.0698(12) Uani 1 1 d .
O6 O 0.5640(5) 0.5158(3) 0.6886(2) 0.0863(15) Uani 1 1 d .
O7 O -0.0026(5) 0.4649(3) 0.73170(19) 0.0798(14) Uani 1 1 d .
O8 O 0.8661(6) 0.1237(3) 0.46747(18) 0.0838(15) Uani 1 1 d .
H8E H 0.8422 0.1565 0.4420 0.101 Uiso 1 1 d R
H8F H 0.9178 0.1467 0.4921 0.101 Uiso 1 1 d R
C1 C 0.1179(6) 0.2849(3) 0.6522(2) 0.0489(13) Uani 1 1 d .
C2 C 0.0732(6) 0.2049(3) 0.6742(2) 0.0459(12) Uani 1 1 d .
H2A H -0.0296 0.1960 0.6677 0.055 Uiso 1 1 calc R
C3 C 0.1090(7) 0.1985(4) 0.7377(2) 0.0671(17) Uani 1 1 d .
H3A H 0.1607 0.2445 0.7504 0.081 Uiso 1 1 calc R
H3B H 0.0218 0.1933 0.7600 0.081 Uiso 1 1 calc R
C4 C 0.1997(8) 0.1276(4) 0.7435(3) 0.0732(19) Uani 1 1 d .
H4A H 0.2733 0.1358 0.7720 0.088 Uiso 1 1 calc R
H4B H 0.1416 0.0831 0.7546 0.088 Uiso 1 1 calc R
C5 C 0.2662(7) 0.1138(4) 0.6871(3) 0.0718(19) Uani 1 1 d .
H5A H 0.3561 0.1421 0.6835 0.086 Uiso 1 1 calc R
H5B H 0.2838 0.0585 0.6809 0.086 Uiso 1 1 calc R
C6 C 0.1397(6) 0.1295(3) 0.5914(2) 0.0521(14) Uani 1 1 d .
C7 C 0.2339(6) 0.0688(3) 0.5628(3) 0.0558(14) Uani 1 1 d .
H7 H 0.2243 0.0749 0.5216 0.067 Uiso 1 1 calc R
C8 C 0.1995(6) -0.0169(3) 0.5781(3) 0.0614(15) Uani 1 1 d .
H8A H 0.2682 -0.0504 0.5589 0.074 Uiso 1 1 calc R
H8B H 0.2134 -0.0237 0.6186 0.074 Uiso 1 1 calc R
C9 C 0.0484(8) -0.0445(4) 0.5629(3) 0.0682(17) Uani 1 1 d .
H9 H 0.0231 -0.0247 0.5251 0.082 Uiso 1 1 calc R
C10 C -0.0624(8) -0.0172(5) 0.6050(4) 0.098(3) Uani 1 1 d .
H10A H -0.1530 -0.0416 0.5968 0.147 Uiso 1 1 calc R
H10B H -0.0724 0.0386 0.6025 0.147 Uiso 1 1 calc R
H10C H -0.0326 -0.0312 0.6427 0.147 Uiso 1 1 calc R
C11 C 0.0484(10) -0.1339(4) 0.5614(4) 0.098(3) Uani 1 1 d .
H11A H 0.0746 -0.1537 0.5982 0.147 Uiso 1 1 calc R
H11B H 0.1164 -0.1517 0.5336 0.147 Uiso 1 1 calc R
H11C H -0.0458 -0.1523 0.5516 0.147 Uiso 1 1 calc R
C12 C 0.4452(7) 0.1462(4) 0.5588(2) 0.0547(14) Uani 1 1 d .
C13 C 0.5994(6) 0.1541(4) 0.5786(3) 0.0620(15) Uani 1 1 d .
H13A H 0.6590 0.1182 0.5570 0.074 Uiso 1 1 calc R
H13B H 0.6053 0.1391 0.6182 0.074 Uiso 1 1 calc R
C14 C 0.6583(6) 0.2366(4) 0.5718(3) 0.0641(16) Uani 1 1 d .
H14A H 0.7617 0.2356 0.5771 0.077 Uiso 1 1 calc R
H14B H 0.6391 0.2548 0.5335 0.077 Uiso 1 1 calc R
C15 C 0.6417(6) 0.2989(3) 0.6651(3) 0.0532(14) Uani 1 1 d .
C16 C 0.5621(6) 0.3531(3) 0.7051(2) 0.0520(13) Uani 1 1 d .
H16 H 0.6333 0.3894 0.7208 0.062 Uiso 1 1 calc R
C17 C 0.5023(7) 0.3046(4) 0.7557(2) 0.0579(15) Uani 1 1 d .
H17A H 0.4389 0.2646 0.7407 0.070 Uiso 1 1 calc R
H17B H 0.5822 0.2781 0.7740 0.070 Uiso 1 1 calc R
C18 C 0.4216(7) 0.3501(4) 0.8004(2) 0.0627(16) Uani 1 1 d .
H18 H 0.3397 0.3758 0.7820 0.075 Uiso 1 1 calc R
C19 C 0.3645(9) 0.2963(4) 0.8462(3) 0.085(2) Uani 1 1 d .
H19A H 0.4424 0.2670 0.8623 0.128 Uiso 1 1 calc R
H19B H 0.2956 0.2610 0.8300 0.128 Uiso 1 1 calc R
H19C H 0.3191 0.3269 0.8753 0.128 Uiso 1 1 calc R
C20 C 0.5155(10) 0.4126(5) 0.8269(3) 0.103(3) Uani 1 1 d .
H20A H 0.4646 0.4371 0.8576 0.155 Uiso 1 1 calc R
H20B H 0.5392 0.4512 0.7987 0.155 Uiso 1 1 calc R
H20C H 0.6021 0.3892 0.8411 0.155 Uiso 1 1 calc R
C21 C 0.4582(6) 0.4789(3) 0.6749(2) 0.0523(13) Uani 1 1 d .
C22 C 0.3181(6) 0.5188(3) 0.6534(2) 0.0486(13) Uani 1 1 d .
H22 H 0.2870 0.4925 0.6185 0.058 Uiso 1 1 calc R
C23 C 0.3497(7) 0.6053(3) 0.6396(2) 0.0556(14) Uani 1 1 d .
H23 H 0.4124 0.6265 0.6693 0.067 Uiso 1 1 calc R
C24 C 0.4308(8) 0.6081(4) 0.5825(3) 0.080(2) Uani 1 1 d .
H24A H 0.3658 0.5957 0.5521 0.119 Uiso 1 1 calc R
H24B H 0.5078 0.5708 0.5830 0.119 Uiso 1 1 calc R
H24C H 0.4693 0.6596 0.5768 0.119 Uiso 1 1 calc R
C25 C 0.2145(8) 0.6557(4) 0.6363(3) 0.081(2) Uani 1 1 d .
H25A H 0.2393 0.7069 0.6227 0.121 Uiso 1 1 calc R
H25B H 0.1720 0.6598 0.6733 0.121 Uiso 1 1 calc R
H25C H 0.1471 0.6320 0.6106 0.121 Uiso 1 1 calc R
C26 C 0.0836(6) 0.4672(3) 0.6918(2) 0.0516(13) Uani 1 1 d .
C27 C 0.0481(6) 0.4208(3) 0.6381(2) 0.0519(13) Uani 1 1 d .
H27 H 0.1288 0.4228 0.6114 0.062 Uiso 1 1 calc R
C28 C -0.0898(7) 0.4519(3) 0.6095(3) 0.0649(17) Uani 1 1 d .
H28A H -0.1278 0.4114 0.5849 0.078 Uiso 1 1 calc R
H28B H -0.1608 0.4618 0.6388 0.078 Uiso 1 1 calc R
C29 C -0.0702(6) 0.5262(3) 0.5747(2) 0.0557(14) Uani 1 1 d .
C30 C 0.0308(8) 0.5284(4) 0.5305(3) 0.0668(17) Uani 1 1 d .
H30 H 0.0881 0.4850 0.5231 0.080 Uiso 1 1 calc R
C31 C 0.0450(10) 0.5945(4) 0.4981(3) 0.081(2) Uani 1 1 d .
H31 H 0.1102 0.5949 0.4681 0.097 Uiso 1 1 calc R
C32 C -0.0355(10) 0.6602(5) 0.5092(3) 0.084(2) Uani 1 1 d .
H32 H -0.0256 0.7047 0.4868 0.100 Uiso 1 1 calc R
C33 C -0.1292(9) 0.6591(4) 0.5531(3) 0.078(2) Uani 1 1 d .
H33 H -0.1833 0.7034 0.5614 0.093 Uiso 1 1 calc R
C34 C -0.1451(8) 0.5918(4) 0.5861(3) 0.0675(17) Uani 1 1 d .
H34 H -0.2088 0.5922 0.6165 0.081 Uiso 1 1 calc R
C35 C 0.2334(8) 0.5466(4) 0.7527(2) 0.0732(19) Uani 1 1 d .
H35A H 0.1745 0.5925 0.7562 0.110 Uiso 1 1 calc R
H35B H 0.3329 0.5612 0.7551 0.110 Uiso 1 1 calc R
H35C H 0.2109 0.5108 0.7829 0.110 Uiso 1 1 calc R

loop_
_atom_site_aniso_label
_atom_site_aniso_U_11
_atom_site_aniso_U_22
_atom_site_aniso_U_33
_atom_site_aniso_U_23
_atom_site_aniso_U_13
_atom_site_aniso_U_12
N1 0.043(2) 0.046(3) 0.063(3) -0.005(2) -0.010(2) 0.005(2)
N2 0.044(3) 0.066(3) 0.064(3) -0.008(3) -0.002(2) 0.002(3)
N3 0.038(2) 0.047(2) 0.060(3) -0.002(2) -0.008(2) -0.005(2)
N4 0.051(3) 0.056(3) 0.050(2) -0.003(2) 0.004(2) 0.002(2)
N5 0.040(2) 0.042(2) 0.080(3) 0.002(3) 0.009(2) 0.000(2)
O1 0.039(2) 0.051(2) 0.094(3) -0.008(2) 0.010(2) -0.0059(19)
O2 0.063(2) 0.065(2) 0.063(2) 0.001(2) -0.014(2) 0.009(2)
O3 0.046(2) 0.051(2) 0.075(2) 0.000(2) 0.003(2) 0.0001(19)
O4 0.068(3) 0.080(3) 0.084(3) 0.027(3) -0.015(3) -0.013(3)
O5 0.044(2) 0.086(3) 0.080(3) 0.006(3) 0.004(2) 0.017(2)
O6 0.062(3) 0.059(2) 0.138(4) 0.006(3) -0.032(3) -0.014(3)
O7 0.075(3) 0.082(3) 0.082(3) -0.010(3) 0.031(3) -0.009(3)
O8 0.103(4) 0.083(3) 0.066(2) 0.005(2) -0.015(3) -0.001(3)
C1 0.041(3) 0.049(3) 0.057(3) -0.007(3) 0.004(3) -0.006(3)
C2 0.036(2) 0.040(3) 0.062(3) 0.001(3) 0.006(2) -0.003(2)
C3 0.068(4) 0.076(4) 0.057(3) -0.002(3) 0.005(3) 0.014(4)
C4 0.086(5) 0.063(4) 0.070(4) 0.008(3) 0.000(4) 0.006(4)
C5 0.070(4) 0.076(4) 0.069(4) -0.004(4) -0.020(4) 0.027(4)
C6 0.054(3) 0.044(3) 0.058(3) 0.004(3) -0.007(3) -0.009(3)
C7 0.050(3) 0.054(3) 0.063(3) -0.006(3) 0.000(3) -0.002(3)
C8 0.062(4) 0.049(3) 0.073(4) -0.012(3) -0.005(3) 0.006(3)
C9 0.078(4) 0.064(4) 0.063(3) -0.005(3) -0.001(4) -0.007(4)
C10 0.070(5) 0.082(5) 0.143(7) -0.012(5) 0.027(5) -0.006(5)
C11 0.116(6) 0.062(4) 0.116(6) -0.016(4) 0.008(6) -0.022(5)
C12 0.053(3) 0.059(3) 0.052(3) -0.005(3) 0.007(3) 0.002(3)
C13 0.045(3) 0.062(3) 0.079(4) -0.017(3) 0.001(3) 0.002(3)
C14 0.049(3) 0.075(4) 0.069(4) -0.010(3) 0.007(3) -0.001(3)
C15 0.038(3) 0.052(3) 0.070(3) 0.008(3) 0.006(3) -0.005(3)
C16 0.041(3) 0.052(3) 0.063(3) -0.006(3) -0.007(3) 0.001(3)
C17 0.056(3) 0.057(3) 0.060(3) 0.001(3) 0.004(3) 0.002(3)
C18 0.071(4) 0.061(3) 0.056(3) -0.003(3) -0.005(3) -0.002(4)
C19 0.102(6) 0.089(5) 0.065(4) -0.007(4) 0.006(4) -0.012(5)
C20 0.130(8) 0.108(6) 0.072(4) -0.025(5) 0.004(5) -0.038(6)
C21 0.047(3) 0.047(3) 0.062(3) -0.001(3) -0.002(3) -0.010(3)
C22 0.047(3) 0.044(3) 0.055(3) 0.000(3) 0.007(3) 0.000(3)
C23 0.058(3) 0.047(3) 0.062(3) 0.004(3) -0.005(3) -0.002(3)
C24 0.090(5) 0.066(4) 0.083(4) 0.010(4) 0.021(4) -0.020(4)
C25 0.090(5) 0.061(4) 0.091(5) 0.007(4) 0.002(4) 0.004(4)
C26 0.044(3) 0.043(3) 0.068(3) 0.004(3) 0.006(3) 0.000(3)
C27 0.048(3) 0.044(3) 0.063(3) 0.006(3) 0.007(3) 0.003(3)
C28 0.056(4) 0.051(3) 0.088(4) 0.010(3) -0.013(3) -0.004(3)
C29 0.055(3) 0.053(3) 0.059(3) 0.000(3) -0.008(3) -0.004(3)
C30 0.074(4) 0.067(4) 0.060(3) -0.005(3) -0.003(3) -0.005(4)
C31 0.103(6) 0.086(5) 0.053(3) 0.009(4) -0.003(4) -0.021(5)
C32 0.110(6) 0.072(4) 0.070(4) 0.020(4) -0.009(5) 0.006(5)
C33 0.087(5) 0.052(3) 0.095(5) 0.001(4) -0.017(5) 0.009(4)
C34 0.071(4) 0.059(4) 0.072(4) 0.004(3) -0.003(4) 0.006(3)
C35 0.075(4) 0.087(5) 0.058(3) -0.016(4) -0.003(3) -0.007(4)

loop_
_atom_type_symbol
_atom_type_description
_atom_type_scat_dispersion_real
_atom_type_scat_dispersion_imag
_atom_type_scat_source
C C 0.0181 0.0091 'International Tables Vol C Tables 4.2.6.8 and 6.1.1.4'
H H 0.0000 0.0000 'International Tables Vol C Tables 4.2.6.8 and 6.1.1.4'
N N 0.0311 0.0180 'International Tables Vol C Tables 4.2.6.8 and 6.1.1.4'
O O 0.0492 0.0322 'International Tables Vol C Tables 4.2.6.8 and 6.1.1.4'

loop_
_geom_angle_atom_site_label_1
_geom_angle_atom_site_label_2
_geom_angle_atom_site_label_3
_geom_angle
C6 N1 C2 118.6(5)
C6 N1 C5 130.5(5)
C2 N1 C5 110.4(4)
C15 N2 C14 123.5(5)
C15 N2 H2 118.2
C14 N2 H2 118.2
C21 N3 C16 122.6(5)
C21 N3 H3 118.7
C16 N3 H3 118.7
C26 N4 C22 126.8(5)
C26 N4 C35 117.3(5)
C22 N4 C35 115.9(5)
C1 N5 C27 123.3(5)
C1 N5 H5 118.3
C27 N5 H5 118.3
C12 O3 C7 115.4(5)
H8E O8 H8F 108.9
O1 C1 N5 122.4(5)
O1 C1 C2 121.0(5)
N5 C1 C2 116.5(5)
N1 C2 C1 110.5(4)
N1 C2 C3 104.5(4)
C1 C2 C3 109.7(5)
N1 C2 H2A 110.7
C1 C2 H2A 110.7
C3 C2 H2A 110.7
C4 C3 C2 105.8(5)
C4 C3 H3A 110.6
C2 C3 H3A 110.6
C4 C3 H3B 110.6
C2 C3 H3B 110.6
H3A C3 H3B 108.7
C5 C4 C3 106.6(5)
C5 C4 H4A 110.4
C3 C4 H4A 110.4
C5 C4 H4B 110.4
C3 C4 H4B 110.4
H4A C4 H4B 108.6
N1 C5 C4 103.3(5)
N1 C5 H5A 111.1
C4 C5 H5A 111.1
N1 C5 H5B 111.1
C4 C5 H5B 111.1
H5A C5 H5B 109.1
O2 C6 N1 120.4(5)
O2 C6 C7 120.7(5)
N1 C6 C7 118.7(5)
O3 C7 C6 110.9(5)
O3 C7 C8 105.5(5)
C6 C7 C8 115.3(5)
O3 C7 H7 108.3
C6 C7 H7 108.3
C8 C7 H7 108.3
C9 C8 C7 115.5(5)
C9 C8 H8A 108.4
C7 C8 H8A 108.4
C9 C8 H8B 108.4
C7 C8 H8B 108.4
H8A C8 H8B 107.5
C10 C9 C8 112.4(5)
C10 C9 C11 109.0(6)
C8 C9 C11 108.3(6)
C10 C9 H9 109.0
C8 C9 H9 109.0
C11 C9 H9 109.0
C9 C10 H10A 109.5
C9 C10 H10B 109.5
H10A C10 H10B 109.5
C9 C10 H10C 109.5
H10A C10 H10C 109.5
H10B C10 H10C 109.5
C9 C11 H11A 109.5
C9 C11 H11B 109.5
H11A C11 H11B 109.5
C9 C11 H11C 109.5
H11A C11 H11C 109.5
H11B C11 H11C 109.5
O4 C12 O3 124.0(6)
O4 C12 C13 124.6(6)
O3 C12 C13 111.5(5)
C12 C13 C14 113.1(5)
C12 C13 H13A 109.0
C14 C13 H13A 109.0
C12 C13 H13B 109.0
C14 C13 H13B 109.0
H13A C13 H13B 107.8
N2 C14 C13 112.3(5)
N2 C14 H14A 109.2
C13 C14 H14A 109.2
N2 C14 H14B 109.2
C13 C14 H14B 109.2
H14A C14 H14B 107.9
O5 C15 N2 122.0(6)
O5 C15 C16 118.6(5)
N2 C15 C16 119.4(5)
N3 C16 C15 114.6(4)
N3 C16 C17 112.2(5)
C15 C16 C17 109.0(5)
N3 C16 H16 106.9
C15 C16 H16 106.9
C17 C16 H16 106.9
C18 C17 C16 115.9(5)
C18 C17 H17A 108.3
C16 C17 H17A 108.3
C18 C17 H17B 108.3
C16 C17 H17B 108.3
H17A C17 H17B 107.4
C17 C18 C19 111.0(5)
C17 C18 C20 111.3(6)
C19 C18 C20 109.7(5)
C17 C18 H18 108.2
C19 C18 H18 108.2
C20 C18 H18 108.2
C18 C19 H19A 109.5
C18 C19 H19B 109.5
H19A C19 H19B 109.5
C18 C19 H19C 109.5
H19A C19 H19C 109.5
H19B C19 H19C 109.5
C18 C20 H20A 109.5
C18 C20 H20B 109.5
H20A C20 H20B 109.5
C18 C20 H20C 109.5
H20A C20 H20C 109.5
H20B C20 H20C 109.5
O6 C21 N3 123.4(6)
O6 C21 C22 122.5(5)
N3 C21 C22 114.1(5)
N4 C22 C23 113.4(5)
N4 C22 C21 108.3(4)
C23 C22 C21 109.2(5)
N4 C22 H22 108.6
C23 C22 H22 108.6
C21 C22 H22 108.6
C25 C23 C24 109.9(5)
C25 C23 C22 113.2(5)
C24 C23 C22 107.9(5)
C25 C23 H23 108.6
C24 C23 H23 108.6
C22 C23 H23 108.6
C23 C24 H24A 109.5
C23 C24 H24B 109.5
H24A C24 H24B 109.5
C23 C24 H24C 109.5
H24A C24 H24C 109.5
H24B C24 H24C 109.5
C23 C25 H25A 109.5
C23 C25 H25B 109.5
H25A C25 H25B 109.5
C23 C25 H25C 109.5
H25A C25 H25C 109.5
H25B C25 H25C 109.5
O7 C26 N4 119.7(5)
O7 C26 C27 118.2(5)
N4 C26 C27 122.1(5)
N5 C27 C26 107.7(5)
N5 C27 C28 107.3(5)
C26 C27 C28 111.2(5)
N5 C27 H27 110.2
C26 C27 H27 110.2
C28 C27 H27 110.2
C29 C28 C27 115.0(5)
C29 C28 H28A 108.5
C27 C28 H28A 108.5
C29 C28 H28B 108.5
C27 C28 H28B 108.5
H28A C28 H28B 107.5
C34 C29 C30 118.1(6)
C34 C29 C28 121.7(6)
C30 C29 C28 120.2(6)
C31 C30 C29 120.0(7)
C31 C30 H30 120.0
C29 C30 H30 120.0
C30 C31 C32 121.0(7)
C30 C31 H31 119.5
C32 C31 H31 119.5
C33 C32 C31 119.1(7)
C33 C32 H32 120.5
C31 C32 H32 120.5
C32 C33 C34 120.2(7)
C32 C33 H33 119.9
C34 C33 H33 119.9
C29 C34 C33 121.4(7)
C29 C34 H34 119.3
C33 C34 H34 119.3
N4 C35 H35A 109.5
N4 C35 H35B 109.5
H35A C35 H35B 109.5
N4 C35 H35C 109.5
H35A C35 H35C 109.5
H35B C35 H35C 109.5

loop_
_geom_bond_atom_site_label_1
_geom_bond_atom_site_label_2
_geom_bond_distance
N1 C6 1.351(7)
N1 C2 1.458(6)
N1 C5 1.461(7)
N2 C15 1.328(7)
N2 C14 1.447(7)
N2 H2 0.8600
N3 C21 1.335(7)
N3 C16 1.471(7)
N3 H3 0.8600
N4 C26 1.343(7)
N4 C22 1.475(6)
N4 C35 1.488(7)
N5 C1 1.318(7)
N5 C27 1.448(7)
N5 H5 0.8600
O1 C1 1.231(6)
O2 C6 1.222(6)
O3 C12 1.339(7)
O3 C7 1.467(7)
O4 C12 1.201(7)
O5 C15 1.231(6)
O6 C21 1.213(6)
O7 C26 1.235(7)
O8 H8E 0.8500
O8 H8F 0.8500
C1 C2 1.521(7)
C2 C3 1.533(7)
C2 H2A 0.9800
C3 C4 1.483(9)
C3 H3A 0.9700
C3 H3B 0.9700
C4 C5 1.482(9)
C4 H4A 0.9700
C4 H4B 0.9700
C5 H5A 0.9700
C5 H5B 0.9700
C6 C7 1.517(8)
C7 C8 1.541(8)
C7 H7 0.9800
C8 C9 1.526(8)
C8 H8A 0.9700
C8 H8B 0.9700
C9 C10 1.504(9)
C9 C11 1.528(9)
C9 H9 0.9800
C10 H10A 0.9600
C10 H10B 0.9600
C10 H10C 0.9600
C11 H11A 0.9600
C11 H11B 0.9600
C11 H11C 0.9600
C12 C13 1.514(8)
C13 C14 1.522(8)
C13 H13A 0.9700
C13 H13B 0.9700
C14 H14A 0.9700
C14 H14B 0.9700
C15 C16 1.513(8)
C16 C17 1.555(8)
C16 H16 0.9800
C17 C18 1.507(8)
C17 H17A 0.9700
C17 H17B 0.9700
C18 C19 1.514(9)
C18 C20 1.514(9)
C18 H18 0.9800
C19 H19A 0.9600
C19 H19B 0.9600
C19 H19C 0.9600
C20 H20A 0.9600
C20 H20B 0.9600
C20 H20C 0.9600
C21 C22 1.557(7)
C22 C23 1.542(8)
C22 H22 0.9800
C23 C25 1.527(9)
C23 C24 1.542(8)
C23 H23 0.9800
C24 H24A 0.9600
C24 H24B 0.9600
C24 H24C 0.9600
C25 H25A 0.9600
C25 H25B 0.9600
C25 H25C 0.9600
C26 C27 1.528(8)
C27 C28 1.543(8)
C27 H27 0.9800
C28 C29 1.522(8)
C28 H28A 0.9700
C28 H28B 0.9700
C29 C34 1.347(8)
C29 C30 1.403(8)
C30 C31 1.368(9)
C30 H30 0.9300
C31 C32 1.375(10)
C31 H31 0.9300
C32 C33 1.352(10)
C32 H32 0.9300
C33 C34 1.397(9)
C33 H33 0.9300
C34 H34 0.9300
C35 H35A 0.9600
C35 H35B 0.9600
C35 H35C 0.9600

loop_
_geom_torsion_atom_site_label_1
_geom_torsion_atom_site_label_2
_geom_torsion_atom_site_label_3
_geom_torsion_atom_site_label_4
_geom_torsion
C27 N5 C1 O1 0.3(9)
C27 N5 C1 C2 177.1(5)
C6 N1 C2 C1 -68.3(6)
C5 N1 C2 C1 104.7(5)
C6 N1 C2 C3 173.8(5)
C5 N1 C2 C3 -13.2(6)
O1 C1 C2 N1 -28.3(7)
N5 C1 C2 N1 155.0(5)
O1 C1 C2 C3 86.4(6)
N5 C1 C2 C3 -90.3(6)
N1 C2 C3 C4 -6.5(7)
C1 C2 C3 C4 -124.9(5)
C2 C3 C4 C5 23.4(8)
C6 N1 C5 C4 -160.5(6)
C2 N1 C5 C4 27.5(7)
C3 C4 C5 N1 -30.9(7)
C2 N1 C6 O2 -7.2(8)
C5 N1 C6 O2 -178.6(6)
C2 N1 C6 C7 176.9(5)
C5 N1 C6 C7 5.5(9)
C12 O3 C7 C6 -66.1(6)
C12 O3 C7 C8 168.4(5)
O2 C6 C7 O3 136.9(5)
N1 C6 C7 O3 -47.2(7)
O2 C6 C7 C8 -103.2(6)
N1 C6 C7 C8 72.7(7)
O3 C7 C8 C9 -176.6(5)
C6 C7 C8 C9 60.6(7)
C7 C8 C9 C10 -78.7(8)
C7 C8 C9 C11 160.8(6)
C7 O3 C12 O4 -1.8(8)
C7 O3 C12 C13 177.7(5)
O4 C12 C13 C14 15.2(9)
O3 C12 C13 C14 -164.4(5)
C15 N2 C14 C13 83.2(7)
C12 C13 C14 N2 71.2(7)
C14 N2 C15 O5 2.1(9)
C14 N2 C15 C16 -175.8(5)
C21 N3 C16 C15 -115.3(6)
C21 N3 C16 C17 119.8(6)
O5 C15 C16 N3 173.5(5)
N2 C15 C16 N3 -8.5(7)
O5 C15 C16 C17 -59.9(7)
N2 C15 C16 C17 118.2(6)
N3 C16 C17 C18 -53.0(7)
C15 C16 C17 C18 179.0(5)
C16 C17 C18 C19 178.0(5)
C16 C17 C18 C20 -59.5(7)
C16 N3 C21 O6 8.4(9)
C16 N3 C21 C22 -170.5(4)
C26 N4 C22 C23 123.7(6)
C35 N4 C22 C23 -57.7(7)
C26 N4 C22 C21 -114.8(6)
C35 N4 C22 C21 63.8(6)
O6 C21 C22 N4 -110.8(6)
N3 C21 C22 N4 68.1(6)
O6 C21 C22 C23 13.1(8)
N3 C21 C22 C23 -167.9(5)
N4 C22 C23 C25 -41.0(7)
C21 C22 C23 C25 -161.9(5)
N4 C22 C23 C24 -162.8(5)
C21 C22 C23 C24 76.2(6)
C22 N4 C26 O7 -178.5(5)
C35 N4 C26 O7 2.9(8)
C22 N4 C26 C27 2.8(8)
C35 N4 C26 C27 -175.8(5)
C1 N5 C27 C26 -97.2(6)
C1 N5 C27 C28 143.1(6)
O7 C26 C27 N5 -53.8(7)
N4 C26 C27 N5 124.8(5)
O7 C26 C27 C28 63.4(7)
N4 C26 C27 C28 -117.9(6)
N5 C27 C28 C29 -163.9(5)
C26 C27 C28 C29 78.6(6)
C27 C28 C29 C34 -122.0(7)
C27 C28 C29 C30 56.2(8)
C34 C29 C30 C31 -3.8(9)
C28 C29 C30 C31 178.0(6)
C29 C30 C31 C32 1.9(11)
C30 C31 C32 C33 0.4(12)
C31 C32 C33 C34 -0.9(11)
C30 C29 C34 C33 3.4(10)
C28 C29 C34 C33 -178.4(6)
C32 C33 C34 C29 -1.1(11)
